data_7105488
loop_
_publ_author_name
'de Souza, Bernardo'
'Xavier, Fernando R.'
'Peralta, Rosely A.'
'Bortoluzzi, Adailton J.'
'Conte, Gilmar'
'Gallardo, Hugo'
'Fischer, Franciele L.'
'Bussi, Giselle'
'Terenzi, Hern\'an'
'Neves, Ademir'

_publ_section_title
;
 Oxygen-independent photonuclease activity of a new iron(ii) complex
;
_journal_issue 19
_journal_name_full 'Chemical Communications'
_journal_page_first 3375
_journal_page_last 3377
_journal_paper_doi 10.1039/b922560a
_journal_volume 46
_journal_year 2010
_chemical_formula_sum 'C40 H30 F12 Fe N12 O2 P2 S5'
_chemical_formula_weight 1216.85
_chemical_name_systematic
;
?
;
_space_group_IT_number 2
_symmetry_cell_setting triclinic
_symmetry_space_group_name_Hall '-P 1'
_symmetry_space_group_name_H-M 'P -1'
_atom_sites_solution_hydrogens geom
_atom_sites_solution_primary direct
_atom_sites_solution_secondary difmap
_audit_creation_method SHELXL-97
_cell_angle_alpha 81.74(1)
_cell_angle_beta 77.95(1)
_cell_angle_gamma 79.67(1)
_cell_formula_units_Z 2
_cell_length_a 12.097(1)
_cell_length_b 12.390(1)
_cell_length_c 16.561(3)
_cell_measurement_reflns_used 25
_cell_measurement_temperature 293(2)
_cell_measurement_theta_max 15.95
_cell_measurement_theta_min 3.98
_cell_volume 2373.6(5)
_computing_structure_refinement 'SHELXL-97 (Sheldrick, 1997)'
_diffrn_ambient_temperature 293(2)
_diffrn_measured_fraction_theta_full 0.989
_diffrn_measured_fraction_theta_max 0.989
_diffrn_measurement_method `\w--2\q
_diffrn_radiation_monochromator graphite
_diffrn_radiation_source 'fine-focus sealed tube'
_diffrn_radiation_type MoK\a
_diffrn_radiation_wavelength 0.71069
_diffrn_reflns_av_R_equivalents 0.0268
_diffrn_reflns_av_sigmaI/netI 0.0973
_diffrn_reflns_limit_h_max 14
_diffrn_reflns_limit_h_min -14
_diffrn_reflns_limit_k_max 14
_diffrn_reflns_limit_k_min -14
_diffrn_reflns_limit_l_max 0
_diffrn_reflns_limit_l_min -19
_diffrn_reflns_number 8654
_diffrn_reflns_theta_full 25.07
_diffrn_reflns_theta_max 25.07
_diffrn_reflns_theta_min 1.26
_diffrn_standards_decay_% 1
_diffrn_standards_interval_count 200
_diffrn_standards_number 3
_exptl_absorpt_coefficient_mu 0.705
_exptl_absorpt_correction_T_max 0.973
_exptl_absorpt_correction_T_min 0.801
_exptl_absorpt_correction_type psi-scan
_exptl_crystal_colour red
_exptl_crystal_density_diffrn 1.703
_exptl_crystal_density_method 'not measured'
_exptl_crystal_description plate
_exptl_crystal_F_000 1228
_exptl_crystal_size_max 0.33
_exptl_crystal_size_mid 0.30
_exptl_crystal_size_min 0.03
_refine_diff_density_max 0.510
_refine_diff_density_min -0.452
_refine_diff_density_rms 0.078
_refine_ls_extinction_method none
_refine_ls_goodness_of_fit_ref 1.031
_refine_ls_hydrogen_treatment constr
_refine_ls_matrix_type full
_refine_ls_number_parameters 777
_refine_ls_number_reflns 8339
_refine_ls_number_restraints 690
_refine_ls_restrained_S_all 1.117
_refine_ls_R_factor_all 0.1381
_refine_ls_R_factor_gt 0.0536
_refine_ls_shift/su_max 0.001
_refine_ls_shift/su_mean 0.000
_refine_ls_structure_factor_coef Fsqd
_refine_ls_weighting_details 'calc w=1/[\s^2^(Fo^2^)+(0.0604P)^2^+1.9021P] where P=(Fo^2^+2Fc^2^)/3'
_refine_ls_weighting_scheme calc
_refine_ls_wR_factor_gt 0.1225
_refine_ls_wR_factor_ref 0.1467
_reflns_number_gt 4964
_reflns_number_total 8339
_reflns_threshold_expression >2sigma(I)
_cod_data_source_file b922560a.txt
_cod_data_source_block Complex(1)
_cod_depositor_comments
;
The following automatic conversions were performed:
'_symmetry_cell_setting' value 'Triclinic' changed to 'triclinic'
according to '/home/saulius/struct/CIF-dictionaries/cif_core.dic'
dictionary named 'cif_core.dic' version 2.4.1 from 2010-06-29.

Automatic conversion script
Id: cif_fix_enum 1527 2010-12-29 10:47:43Z saulius 
;
_cod_original_sg_symbol_H-M P-1
_cod_database_code 7105488

loop_
_symmetry_equiv_pos_as_xyz
'x, y, z'
'-x, -y, -z'

loop_
_atom_site_label
_atom_site_type_symbol
_atom_site_fract_x
_atom_site_fract_y
_atom_site_fract_z
_atom_site_U_iso_or_equiv
_atom_site_adp_type
_atom_site_occupancy
_atom_site_symmetry_multiplicity
_atom_site_calc_flag
_atom_site_refinement_flags
_atom_site_disorder_assembly
_atom_site_disorder_group
Fe1 Fe 0.07627(6) 0.24572(6) 0.78092(4) 0.0289(2) Uani 1 1 d . . .
N1 N 0.2046(3) 0.1242(3) 0.7833(2) 0.0333(10) Uani 1 1 d . . .
C2 C 0.1999(4) 0.0411(4) 0.7392(3) 0.0339(12) Uani 1 1 d . . .
C3 C 0.0993(4) 0.0551(4) 0.7025(3) 0.0329(12) Uani 1 1 d . . .
N4 N 0.0237(3) 0.1485(3) 0.7171(2) 0.0326(10) Uani 1 1 d . . .
C5 C -0.0738(5) 0.1618(5) 0.6880(3) 0.0418(13) Uani 1 1 d . . .
H5 H -0.1267 0.2252 0.6978 0.050 Uiso 1 1 calc R . .
C6 C -0.0994(5) 0.0852(5) 0.6440(4) 0.0539(16) Uani 1 1 d . . .
H6 H -0.1683 0.0974 0.6252 0.065 Uiso 1 1 calc R . .
C7 C -0.0229(5) -0.0080(5) 0.6287(3) 0.0526(16) Uani 1 1 d . . .
H7 H -0.0393 -0.0597 0.5991 0.063 Uiso 1 1 calc R . .
C8 C 0.0800(5) -0.0257(4) 0.6575(3) 0.0420(13) Uani 1 1 d . . .
C9 C 0.1680(6) -0.1200(5) 0.6473(4) 0.0525(16) Uani 1 1 d . . .
N10 N 0.1659(5) -0.2040(4) 0.6052(3) 0.0707(17) Uani 1 1 d . . .
S11 S 0.28147(19) -0.29129(16) 0.61328(15) 0.0894(7) Uani 1 1 d . . .
N12 N 0.3389(5) -0.2278(4) 0.6701(4) 0.0711(16) Uani 1 1 d . . .
C13 C 0.2660(5) -0.1347(5) 0.6842(4) 0.0518(16) Uani 1 1 d . . .
C14 C 0.2835(5) -0.0523(4) 0.7329(3) 0.0400(13) Uani 1 1 d . . .
C15 C 0.3748(5) -0.0602(5) 0.7728(4) 0.0515(15) Uani 1 1 d . . .
H15 H 0.4318 -0.1217 0.7699 0.062 Uiso 1 1 calc R . .
C16 C 0.3802(5) 0.0241(5) 0.8169(4) 0.0549(16) Uani 1 1 d . . .
H16 H 0.4413 0.0206 0.8437 0.066 Uiso 1 1 calc R . .
C17 C 0.2941(4) 0.1139(4) 0.8209(3) 0.0419(13) Uani 1 1 d . . .
H17 H 0.2986 0.1700 0.8513 0.050 Uiso 1 1 calc R . .
N21 N -0.0512(3) 0.3665(3) 0.7682(2) 0.0318(9) Uani 1 1 d . . .
C22 C -0.0283(4) 0.4414(4) 0.7003(3) 0.0289(11) Uani 1 1 d . . .
C23 C 0.0846(4) 0.4177(4) 0.6493(3) 0.0292(11) Uani 1 1 d . . .
N24 N 0.1515(3) 0.3251(3) 0.6759(2) 0.0297(9) Uani 1 1 d . . .
C25 C 0.2555(4) 0.2997(4) 0.6300(3) 0.0376(12) Uani 1 1 d . . .
H25 H 0.3018 0.2355 0.6468 0.045 Uiso 1 1 calc R . .
C26 C 0.2973(4) 0.3638(5) 0.5590(3) 0.0420(13) Uani 1 1 d . . .
H26 H 0.3707 0.3432 0.5296 0.050 Uiso 1 1 calc R . .
C27 C 0.2313(4) 0.4576(4) 0.5317(3) 0.0386(13) Uani 1 1 d . . .
H27 H 0.2589 0.5014 0.4838 0.046 Uiso 1 1 calc R . .
C28 C 0.1208(4) 0.4868(4) 0.5773(3) 0.0325(12) Uani 1 1 d . . .
C29 C 0.0401(4) 0.5833(4) 0.5571(3) 0.0338(12) Uani 1 1 d . . .
N30 N 0.0595(4) 0.6587(4) 0.4906(3) 0.0438(11) Uani 1 1 d . . .
S31 S -0.05431(14) 0.75065(12) 0.49685(9) 0.0489(4) Uani 1 1 d . . .
N32 N -0.1319(4) 0.7000(4) 0.5811(3) 0.0446(11) Uani 1 1 d . . .
C33 C -0.0699(4) 0.6073(4) 0.6080(3) 0.0344(12) Uani 1 1 d . . .
C34 C -0.1064(4) 0.5340(4) 0.6814(3) 0.0340(12) Uani 1 1 d . . .
C35 C -0.2130(4) 0.5517(4) 0.7332(3) 0.0420(13) Uani 1 1 d . . .
H35 H -0.2669 0.6128 0.7222 0.050 Uiso 1 1 calc R . .
C36 C -0.2362(4) 0.4751(5) 0.8017(3) 0.0433(13) Uani 1 1 d . . .
H36 H -0.3068 0.4841 0.8373 0.052 Uiso 1 1 calc R . .
C37 C -0.1552(4) 0.3863(4) 0.8171(3) 0.0368(12) Uani 1 1 d . . .
H37 H -0.1730 0.3368 0.8639 0.044 Uiso 1 1 calc R . .
N41 N 0.1301(3) 0.3317(3) 0.8526(2) 0.0288(9) Uani 1 1 d . . .
C42 C 0.0784(4) 0.3176(4) 0.9341(3) 0.0296(11) Uani 1 1 d . . .
C43 C 0.0037(4) 0.2349(4) 0.9539(3) 0.0286(11) Uani 1 1 d . . .
N44 N -0.0058(3) 0.1842(3) 0.8886(2) 0.0294(9) Uani 1 1 d . . .
C45 C -0.0737(4) 0.1053(4) 0.9040(3) 0.0360(12) Uani 1 1 d . . .
H45 H -0.0805 0.0690 0.8603 0.043 Uiso 1 1 calc R . .
C46 C -0.1333(5) 0.0767(4) 0.9827(3) 0.0428(14) Uani 1 1 d . . .
H46 H -0.1797 0.0223 0.9908 0.051 Uiso 1 1 calc R . .
C47 C -0.1249(4) 0.1274(4) 1.0484(3) 0.0391(13) Uani 1 1 d . . .
H47 H -0.1650 0.1083 1.1014 0.047 Uiso 1 1 calc R . .
C48 C -0.0546(4) 0.2087(4) 1.0345(3) 0.0324(11) Uani 1 1 d . . .
C49 C -0.0393(4) 0.2710(4) 1.0975(3) 0.0351(12) Uani 1 1 d . . .
N50 N -0.0898(4) 0.2593(4) 1.1772(3) 0.0472(12) Uani 1 1 d . . .
S51 S -0.04296(15) 0.34616(14) 1.22179(9) 0.0557(4) Uani 1 1 d . . .
N52 N 0.0394(4) 0.4023(4) 1.1431(3) 0.0445(11) Uani 1 1 d . . .
C53 C 0.0349(4) 0.3535(4) 1.0780(3) 0.0339(12) Uani 1 1 d . . .
C54 C 0.0987(4) 0.3757(4) 0.9943(3) 0.0309(11) Uani 1 1 d . . .
C55 C 0.1776(4) 0.4487(4) 0.9710(3) 0.0397(13) Uani 1 1 d . . .
H55 H 0.1932 0.4886 1.0097 0.048 Uiso 1 1 calc R . .
C56 C 0.2316(4) 0.4603(4) 0.8900(3) 0.0425(13) Uani 1 1 d . . .
H56 H 0.2860 0.5074 0.8734 0.051 Uiso 1 1 calc R . .
C57 C 0.2062(4) 0.4026(4) 0.8319(3) 0.0363(12) Uani 1 1 d . . .
H57 H 0.2432 0.4133 0.7769 0.044 Uiso 1 1 calc R . .
S1S S 0.68686(16) 0.95476(18) 0.54086(13) 0.0772(6) Uani 1 1 d . . .
O1S O 0.6716(5) 0.9522(5) 0.4551(3) 0.1056(19) Uani 1 1 d . . .
C1S C 0.6071(6) 0.8548(6) 0.6049(4) 0.079(2) Uani 1 1 d . . .
H1SA H 0.6425 0.7820 0.5918 0.119 Uiso 1 1 calc R . .
H1SB H 0.5302 0.8684 0.5950 0.119 Uiso 1 1 calc R . .
H1SC H 0.6060 0.8604 0.6623 0.119 Uiso 1 1 calc R . .
C2S C 0.6008(7) 1.0740(7) 0.5782(5) 0.098(3) Uani 1 1 d . . .
H2SA H 0.6324 1.1381 0.5501 0.147 Uiso 1 1 calc R . .
H2SB H 0.5981 1.0710 0.6368 0.147 Uiso 1 1 calc R . .
H2SC H 0.5248 1.0781 0.5680 0.147 Uiso 1 1 calc R . .
S2S S 0.60749(15) 0.28412(15) 1.03365(11) 0.0687(5) Uani 1 1 d . . .
O2S O 0.6895(4) 0.3621(4) 0.9948(3) 0.0814(15) Uani 1 1 d . . .
C3S C 0.4956(8) 0.3591(7) 1.0951(7) 0.158(5) Uani 1 1 d . . .
H3SA H 0.5218 0.3782 1.1412 0.237 Uiso 1 1 calc R . .
H3SB H 0.4354 0.3155 1.1153 0.237 Uiso 1 1 calc R . .
H3SC H 0.4673 0.4251 1.0629 0.237 Uiso 1 1 calc R . .
C4S C 0.5392(9) 0.2607(10) 0.9573(6) 0.165(5) Uani 1 1 d . . .
H4SA H 0.5927 0.2185 0.9177 0.247 Uiso 1 1 calc R . .
H4SB H 0.5095 0.3300 0.9297 0.247 Uiso 1 1 calc R . .
H4SC H 0.4774 0.2205 0.9822 0.247 Uiso 1 1 calc R . .
P1 P 0.53632(17) 0.3958(2) 0.68549(13) 0.0829(7) Uani 1 1 d D . .
F1 F 0.488(2) 0.2837(15) 0.7091(19) 0.162(11) Uani 0.45(6) 1 d PDU . .
F1' F 0.4636(15) 0.3013(14) 0.7268(11) 0.131(7) Uani 0.55(6) 1 d PDU . .
F2 F 0.4102(12) 0.4593(18) 0.689(2) 0.094(7) Uani 0.45(6) 1 d PDU . .
F2' F 0.4217(12) 0.4700(11) 0.6655(13) 0.093(5) Uani 0.55(6) 1 d PDU . .
F3 F 0.586(2) 0.5080(15) 0.6622(18) 0.112(8) Uani 0.45(6) 1 d PDU . .
F3' F 0.6060(16) 0.4898(15) 0.6438(11) 0.159(9) Uani 0.55(6) 1 d PDU . .
F4 F 0.6612(15) 0.333(2) 0.683(2) 0.194(14) Uani 0.45(6) 1 d PDU . .
F4' F 0.6467(13) 0.3219(12) 0.7078(15) 0.147(8) Uani 0.55(6) 1 d PDU . .
F5 F 0.527(2) 0.408(3) 0.7798(8) 0.140(10) Uani 0.45(6) 1 d PDU . .
F5' F 0.5140(11) 0.4428(19) 0.7715(8) 0.092(5) Uani 0.55(6) 1 d PDU . .
F6 F 0.5460(15) 0.385(3) 0.5907(8) 0.160(10) Uani 0.45(6) 1 d PDU . .
F6' F 0.5560(13) 0.349(2) 0.6000(10) 0.163(8) Uani 0.55(6) 1 d PDU . .
P2 P 0.72503(15) 0.89327(15) 0.84833(13) 0.0639(5) Uani 1 1 d D . .
F7 F 0.5933(5) 0.8849(6) 0.8768(7) 0.120(4) Uani 0.700(8) 1 d PDU . .
F7' F 0.6275(14) 0.8740(15) 0.8076(13) 0.152(9) Uani 0.300(8) 1 d PDU . .
F8 F 0.7057(8) 0.9376(9) 0.7601(5) 0.155(4) Uani 0.700(8) 1 d PDU . .
F8' F 0.7275(14) 1.0060(10) 0.8019(12) 0.147(10) Uani 0.300(8) 1 d PDU . .
F9 F 0.8546(5) 0.9058(6) 0.8250(5) 0.100(3) Uani 0.700(8) 1 d PDU . .
F9' F 0.8253(14) 0.8999(14) 0.8925(12) 0.151(9) Uani 0.300(8) 1 d PDU . .
F10 F 0.7418(8) 0.8557(8) 0.9404(4) 0.133(4) Uani 0.700(8) 1 d PDU . .
F10' F 0.7278(13) 0.7753(10) 0.8968(12) 0.106(8) Uani 0.300(8) 1 d PDU . .
F11 F 0.6987(7) 1.0168(6) 0.8712(6) 0.124(4) Uani 0.700(8) 1 d PDU . .
F11' F 0.6433(15) 0.9414(14) 0.9208(8) 0.140(8) Uani 0.300(8) 1 d PDU . .
F12 F 0.7511(8) 0.7734(6) 0.8311(8) 0.152(5) Uani 0.700(8) 1 d PDU . .
F12' F 0.8106(15) 0.8401(15) 0.7756(8) 0.144(8) Uani 0.300(8) 1 d PDU . .

loop_
_atom_site_aniso_label
_atom_site_aniso_U_11
_atom_site_aniso_U_22
_atom_site_aniso_U_33
_atom_site_aniso_U_23
_atom_site_aniso_U_13
_atom_site_aniso_U_12
Fe1 0.0296(4) 0.0339(4) 0.0241(4) -0.0041(3) -0.0043(3) -0.0077(3)
N1 0.035(2) 0.038(2) 0.027(2) -0.0063(19) -0.0040(18) -0.0051(19)
C2 0.043(3) 0.031(3) 0.027(3) -0.002(2) -0.001(2) -0.010(2)
C3 0.041(3) 0.033(3) 0.026(3) -0.004(2) 0.000(2) -0.016(2)
N4 0.035(2) 0.040(3) 0.025(2) -0.0026(19) -0.0072(18) -0.010(2)
C5 0.045(3) 0.049(3) 0.036(3) -0.006(3) -0.014(3) -0.011(3)
C6 0.055(4) 0.068(4) 0.050(4) -0.005(3) -0.022(3) -0.025(3)
C7 0.065(4) 0.061(4) 0.041(3) -0.012(3) -0.008(3) -0.030(3)
C8 0.054(4) 0.043(3) 0.031(3) -0.007(2) 0.000(3) -0.020(3)
C9 0.070(4) 0.044(4) 0.043(3) -0.010(3) 0.009(3) -0.028(3)
N10 0.086(4) 0.053(3) 0.075(4) -0.032(3) 0.010(3) -0.029(3)
S11 0.0946(15) 0.0560(11) 0.1146(17) -0.0474(12) 0.0209(13) -0.0214(11)
N12 0.067(4) 0.048(3) 0.092(4) -0.027(3) 0.013(3) -0.008(3)
C13 0.055(4) 0.035(3) 0.055(4) -0.008(3) 0.018(3) -0.012(3)
C14 0.039(3) 0.035(3) 0.041(3) -0.003(2) 0.005(2) -0.008(2)
C15 0.044(4) 0.042(3) 0.057(4) -0.003(3) 0.004(3) 0.003(3)
C16 0.041(3) 0.063(4) 0.059(4) -0.002(3) -0.017(3) 0.003(3)
C17 0.040(3) 0.044(3) 0.046(3) -0.008(3) -0.019(3) -0.002(3)
N21 0.032(2) 0.038(2) 0.027(2) -0.0048(19) -0.0045(18) -0.0111(19)
C22 0.035(3) 0.031(3) 0.024(2) -0.008(2) -0.005(2) -0.009(2)
C23 0.030(3) 0.037(3) 0.023(3) -0.007(2) -0.007(2) -0.008(2)
N24 0.028(2) 0.034(2) 0.028(2) -0.0072(18) -0.0047(18) -0.0048(18)
C25 0.029(3) 0.051(3) 0.032(3) -0.007(3) -0.003(2) -0.006(2)
C26 0.029(3) 0.065(4) 0.034(3) -0.014(3) 0.003(2) -0.014(3)
C27 0.044(3) 0.048(3) 0.026(3) -0.002(2) -0.004(2) -0.018(3)
C28 0.041(3) 0.037(3) 0.023(3) -0.007(2) -0.006(2) -0.013(2)
C29 0.048(3) 0.037(3) 0.021(3) -0.007(2) -0.009(2) -0.015(2)
N30 0.059(3) 0.043(3) 0.033(2) 0.000(2) -0.010(2) -0.017(2)
S31 0.0718(10) 0.0393(8) 0.0371(8) 0.0045(7) -0.0161(7) -0.0127(7)
N32 0.060(3) 0.037(3) 0.038(3) -0.005(2) -0.013(2) -0.005(2)
C33 0.044(3) 0.033(3) 0.029(3) -0.008(2) -0.009(2) -0.008(2)
C34 0.033(3) 0.042(3) 0.031(3) -0.007(2) -0.009(2) -0.010(2)
C35 0.037(3) 0.039(3) 0.048(3) -0.004(3) -0.012(3) 0.002(2)
C36 0.027(3) 0.056(4) 0.042(3) -0.003(3) 0.002(2) -0.005(3)
C37 0.028(3) 0.046(3) 0.032(3) 0.002(2) 0.001(2) -0.009(2)
N41 0.028(2) 0.030(2) 0.028(2) -0.0046(18) -0.0035(17) -0.0053(18)
C42 0.031(3) 0.032(3) 0.026(3) -0.004(2) -0.006(2) -0.005(2)
C43 0.030(3) 0.032(3) 0.026(3) -0.002(2) -0.007(2) -0.008(2)
N44 0.032(2) 0.030(2) 0.028(2) -0.0037(18) -0.0073(17) -0.0075(18)
C45 0.040(3) 0.038(3) 0.033(3) -0.003(2) -0.004(2) -0.015(2)
C46 0.049(3) 0.043(3) 0.041(3) -0.003(3) -0.005(3) -0.022(3)
C47 0.045(3) 0.042(3) 0.028(3) 0.002(2) -0.003(2) -0.011(3)
C48 0.036(3) 0.032(3) 0.028(3) -0.002(2) -0.004(2) -0.006(2)
C49 0.040(3) 0.039(3) 0.024(3) 0.000(2) -0.006(2) -0.003(2)
N50 0.058(3) 0.056(3) 0.028(2) -0.006(2) -0.003(2) -0.017(2)
S51 0.0774(11) 0.0657(10) 0.0284(8) -0.0113(7) -0.0043(7) -0.0245(9)
N52 0.055(3) 0.048(3) 0.033(3) -0.012(2) -0.008(2) -0.011(2)
C53 0.037(3) 0.035(3) 0.031(3) -0.005(2) -0.009(2) -0.003(2)
C54 0.031(3) 0.031(3) 0.030(3) -0.003(2) -0.007(2) -0.003(2)
C55 0.041(3) 0.046(3) 0.037(3) -0.011(3) -0.010(2) -0.012(3)
C56 0.040(3) 0.046(3) 0.046(3) -0.007(3) -0.006(3) -0.019(3)
C57 0.033(3) 0.044(3) 0.033(3) -0.007(2) 0.000(2) -0.014(2)
S1S 0.0612(11) 0.0984(15) 0.0709(13) -0.0114(11) 0.0019(9) -0.0243(11)
O1S 0.121(5) 0.131(5) 0.063(3) -0.004(3) 0.001(3) -0.043(4)
C1S 0.077(5) 0.099(6) 0.060(5) -0.007(4) 0.000(4) -0.026(4)
C2S 0.090(6) 0.099(6) 0.107(7) -0.012(5) -0.026(5) -0.011(5)
S2S 0.0634(11) 0.0652(11) 0.0685(12) -0.0019(9) 0.0082(9) -0.0152(9)
O2S 0.076(3) 0.093(4) 0.073(3) -0.001(3) 0.010(3) -0.041(3)
C3S 0.123(8) 0.084(6) 0.233(13) -0.072(7) 0.104(8) -0.043(6)
C4S 0.182(11) 0.242(14) 0.109(8) 0.030(9) -0.043(8) -0.154(11)
P1 0.0581(13) 0.132(2) 0.0703(14) -0.0320(14) -0.0060(11) -0.0346(13)
F1 0.16(2) 0.127(17) 0.22(2) -0.045(17) -0.033(18) -0.054(15)
F1' 0.074(9) 0.101(11) 0.224(17) 0.011(11) -0.043(9) -0.033(7)
F2 0.049(8) 0.150(16) 0.073(12) 0.001(9) 0.014(7) -0.032(8)
F2' 0.102(12) 0.101(10) 0.081(9) 0.009(6) -0.030(8) -0.029(8)
F3 0.103(12) 0.154(15) 0.101(12) 0.001(10) -0.027(10) -0.079(11)
F3' 0.145(14) 0.25(2) 0.093(9) -0.042(11) 0.057(11) -0.130(14)
F4 0.060(13) 0.27(3) 0.27(3) -0.14(2) -0.036(15) 0.019(16)
F4' 0.080(12) 0.167(17) 0.207(15) -0.060(13) -0.063(10) 0.017(11)
F5 0.16(2) 0.19(2) 0.081(12) 0.031(13) -0.049(12) -0.065(15)
F5' 0.096(9) 0.135(10) 0.051(7) -0.038(7) -0.008(6) -0.015(7)
F6 0.095(13) 0.35(3) 0.066(11) -0.075(13) 0.005(9) -0.084(15)
F6' 0.166(17) 0.182(16) 0.158(17) -0.125(12) -0.040(13) 0.024(13)
P2 0.0538(11) 0.0529(11) 0.0896(14) -0.0033(10) -0.0241(10) -0.0115(9)
F7 0.051(4) 0.080(5) 0.218(11) 0.035(6) -0.033(5) -0.014(3)
F7' 0.108(16) 0.19(2) 0.18(2) -0.018(18) -0.089(15) -0.012(14)
F8 0.190(10) 0.210(11) 0.101(6) 0.025(7) -0.084(6) -0.089(8)
F8' 0.154(16) 0.049(11) 0.19(2) 0.058(13) 0.024(17) -0.017(11)
F9 0.068(4) 0.106(6) 0.137(7) -0.021(6) -0.018(4) -0.035(4)
F9' 0.145(18) 0.122(15) 0.24(2) -0.066(18) -0.122(17) -0.019(13)
F10 0.149(8) 0.139(9) 0.116(6) 0.039(6) -0.056(6) -0.040(7)
F10' 0.082(11) 0.044(10) 0.19(2) 0.025(12) -0.046(13) -0.001(8)
F11 0.131(7) 0.063(5) 0.191(10) -0.034(6) -0.067(7) 0.006(5)
F11' 0.152(17) 0.094(14) 0.137(15) -0.020(12) 0.047(13) -0.002(13)
F12 0.112(7) 0.083(6) 0.290(15) -0.105(9) -0.052(9) -0.007(5)
F12' 0.115(14) 0.112(14) 0.164(16) -0.033(13) 0.059(13) 0.005(12)

loop_
_atom_type_symbol
_atom_type_description
_atom_type_scat_dispersion_real
_atom_type_scat_dispersion_imag
_atom_type_scat_source
C C 0.0033 0.0016 'International Tables Vol C Tables 4.2.6.8 and 6.1.1.4'
H H 0.0000 0.0000 'International Tables Vol C Tables 4.2.6.8 and 6.1.1.4'
N N 0.0061 0.0033 'International Tables Vol C Tables 4.2.6.8 and 6.1.1.4'
O O 0.0106 0.0060 'International Tables Vol C Tables 4.2.6.8 and 6.1.1.4'
Fe Fe 0.3463 0.8444 'International Tables Vol C Tables 4.2.6.8 and 6.1.1.4'
S S 0.1246 0.1234 'International Tables Vol C Tables 4.2.6.8 and 6.1.1.4'
P P 0.1023 0.0942 'International Tables Vol C Tables 4.2.6.8 and 6.1.1.4'
F F 0.0171 0.0103 'International Tables Vol C Tables 4.2.6.8 and 6.1.1.4'

loop_
_geom_angle_atom_site_label_1
_geom_angle_atom_site_label_2
_geom_angle_atom_site_label_3
_geom_angle
_geom_angle_site_symmetry_1
_geom_angle_site_symmetry_3
_geom_angle_publ_flag
N1 Fe1 N21 175.00(16) . . y
N1 Fe1 N44 91.31(16) . . y
N21 Fe1 N44 92.45(16) . . y
N1 Fe1 N4 82.64(17) . . y
N21 Fe1 N4 93.83(16) . . y
N44 Fe1 N4 93.59(16) . . y
N1 Fe1 N41 94.24(16) . . y
N21 Fe1 N41 89.53(16) . . y
N44 Fe1 N41 82.33(15) . . y
N4 Fe1 N41 174.83(16) . . y
N1 Fe1 N24 94.11(16) . . y
N21 Fe1 N24 82.36(16) . . y
N44 Fe1 N24 173.43(16) . . y
N4 Fe1 N24 90.77(15) . . y
N41 Fe1 N24 93.57(15) . . y
C17 N1 C2 117.4(4) . . ?
C17 N1 Fe1 128.9(4) . . ?
C2 N1 Fe1 113.8(3) . . ?
N1 C2 C14 122.5(5) . . ?
N1 C2 C3 114.7(4) . . ?
C14 C2 C3 122.7(5) . . ?
N4 C3 C8 122.9(5) . . ?
N4 C3 C2 115.5(4) . . ?
C8 C3 C2 121.5(5) . . ?
C5 N4 C3 117.4(4) . . ?
C5 N4 Fe1 129.4(4) . . ?
C3 N4 Fe1 113.1(3) . . ?
N4 C5 C6 122.9(5) . . ?
C7 C6 C5 119.5(5) . . ?
C6 C7 C8 119.8(5) . . ?
C7 C8 C3 117.4(5) . . ?
C7 C8 C9 126.3(5) . . ?
C3 C8 C9 116.4(5) . . ?
N10 C9 C13 112.8(6) . . ?
N10 C9 C8 125.0(6) . . ?
C13 C9 C8 122.2(5) . . ?
C9 N10 S11 106.7(5) . . y
N10 S11 N12 100.2(3) . . y
C13 N12 S11 105.3(5) . . y
N12 C13 C9 115.0(6) . . ?
N12 C13 C14 124.0(6) . . ?
C9 C13 C14 121.0(5) . . ?
C15 C14 C2 118.6(5) . . ?
C15 C14 C13 125.3(5) . . ?
C2 C14 C13 116.1(5) . . ?
C16 C15 C14 119.0(5) . . ?
C15 C16 C17 119.4(5) . . ?
N1 C17 C16 123.2(5) . . ?
C37 N21 C22 116.3(4) . . ?
C37 N21 Fe1 129.6(3) . . ?
C22 N21 Fe1 114.1(3) . . ?
N21 C22 C34 122.9(4) . . ?
N21 C22 C23 114.8(4) . . ?
C34 C22 C23 122.3(4) . . ?
N24 C23 C28 122.8(4) . . ?
N24 C23 C22 115.5(4) . . ?
C28 C23 C22 121.7(5) . . ?
C25 N24 C23 117.3(4) . . ?
C25 N24 Fe1 129.5(4) . . ?
C23 N24 Fe1 113.2(3) . . ?
N24 C25 C26 123.2(5) . . ?
C27 C26 C25 120.1(5) . . ?
C26 C27 C28 118.7(5) . . ?
C23 C28 C27 117.9(5) . . ?
C23 C28 C29 116.4(4) . . ?
C27 C28 C29 125.7(5) . . ?
N30 C29 C33 113.3(5) . . ?
N30 C29 C28 124.9(5) . . ?
C33 C29 C28 121.8(4) . . ?
C29 N30 S31 105.9(4) . . y
N30 S31 N32 100.6(2) . . y
C33 N32 S31 106.4(4) . . y
N32 C33 C29 113.8(5) . . ?
N32 C33 C34 125.3(5) . . ?
C29 C33 C34 120.9(5) . . ?
C22 C34 C35 119.2(5) . . ?
C22 C34 C33 116.8(4) . . ?
C35 C34 C33 123.9(5) . . ?
C36 C35 C34 117.7(5) . . ?
C37 C36 C35 120.1(5) . . ?
N21 C37 C36 123.7(5) . . ?
C57 N41 C42 117.1(4) . . ?
C57 N41 Fe1 129.4(3) . . ?
C42 N41 Fe1 113.5(3) . . ?
N41 C42 C54 122.8(4) . . ?
N41 C42 C43 114.8(4) . . ?
C54 C42 C43 122.4(4) . . ?
N44 C43 C48 122.3(4) . . ?
N44 C43 C42 115.4(4) . . ?
C48 C43 C42 122.3(4) . . ?
C45 N44 C43 117.7(4) . . ?
C45 N44 Fe1 128.7(3) . . ?
C43 N44 Fe1 113.5(3) . . ?
N44 C45 C46 122.1(5) . . ?
C47 C46 C45 120.7(5) . . ?
C46 C47 C48 118.5(5) . . ?
C47 C48 C43 118.7(4) . . ?
C47 C48 C49 124.7(5) . . ?
C43 C48 C49 116.6(4) . . ?
N50 C49 C53 113.6(4) . . ?
N50 C49 C48 125.2(5) . . ?
C53 C49 C48 121.2(4) . . ?
C49 N50 S51 105.9(4) . . y
N52 S51 N50 100.6(2) . . y
C53 N52 S51 106.6(4) . . y
N52 C53 C49 113.3(4) . . ?
N52 C53 C54 125.6(5) . . ?
C49 C53 C54 121.1(4) . . ?
C55 C54 C42 118.8(4) . . ?
C55 C54 C53 124.9(4) . . ?
C42 C54 C53 116.3(4) . . ?
C56 C55 C54 118.3(5) . . ?
C55 C56 C57 120.7(5) . . ?
N41 C57 C56 122.3(5) . . ?
O1S S1S C2S 107.8(4) . . ?
O1S S1S C1S 106.5(3) . . ?
C2S S1S C1S 97.9(4) . . ?
O2S S2S C3S 106.3(3) . . ?
O2S S2S C4S 107.6(4) . . ?
C3S S2S C4S 100.3(6) . . ?
F3' P1 F4' 90.7(6) . . ?
F3' P1 F6' 89.9(6) . . ?
F4' P1 F6' 91.8(6) . . ?
F3' P1 F4 79.7(13) . . ?
F4' P1 F4 15.8(12) . . ?
F6' P1 F4 80.5(11) . . ?
F3' P1 F5 100.9(10) . . ?
F4' P1 F5 76.6(11) . . ?
F6' P1 F5 164.1(12) . . ?
F4 P1 F5 89.9(7) . . ?
F3' P1 F5' 90.7(6) . . ?
F4' P1 F5' 89.2(6) . . ?
F6' P1 F5' 178.9(7) . . ?
F4 P1 F5' 100.5(10) . . ?
F5 P1 F5' 16.2(12) . . ?
F3' P1 F1 164.8(13) . . ?
F4' P1 F1 82.2(12) . . ?
F6' P1 F1 77.0(12) . . ?
F4 P1 F1 90.4(7) . . ?
F5 P1 F1 90.5(6) . . ?
F5' P1 F1 102.6(12) . . ?
F3' P1 F6 78.6(10) . . ?
F4' P1 F6 103.7(11) . . ?
F6' P1 F6 16.5(12) . . ?
F4 P1 F6 90.3(6) . . ?
F5 P1 F6 179.4(7) . . ?
F5' P1 F6 163.2(13) . . ?
F1 P1 F6 90.0(7) . . ?
F3' P1 F3 15.2(12) . . ?
F4' P1 F3 97.5(10) . . ?
F6' P1 F3 103.2(11) . . ?
F4 P1 F3 89.3(7) . . ?
F5 P1 F3 89.2(6) . . ?
F5' P1 F3 77.3(11) . . ?
F1 P1 F3 179.6(9) . . ?
F6 P1 F3 90.2(6) . . ?
F3' P1 F2 100.5(12) . . ?
F4' P1 F2 163.7(12) . . ?
F6' P1 F2 99.9(10) . . ?
F4 P1 F2 179.5(6) . . ?
F5 P1 F2 89.6(6) . . ?
F5' P1 F2 79.0(10) . . ?
F1 P1 F2 89.4(7) . . ?
F6 P1 F2 90.2(6) . . ?
F3 P1 F2 90.9(6) . . ?
F3' P1 F1' 178.9(8) . . ?
F4' P1 F1' 90.4(6) . . ?
F6' P1 F1' 89.7(6) . . ?
F4 P1 F1' 101.2(12) . . ?
F5 P1 F1' 79.8(11) . . ?
F5' P1 F1' 89.7(5) . . ?
F1 P1 F1' 15.4(12) . . ?
F6 P1 F1' 100.7(10) . . ?
F3 P1 F1' 164.7(12) . . ?
F2 P1 F1' 78.5(11) . . ?
F3' P1 F2' 90.6(6) . . ?
F4' P1 F2' 178.2(6) . . ?
F6' P1 F2' 89.4(6) . . ?
F4 P1 F2' 166.0(13) . . ?
F5 P1 F2' 102.0(11) . . ?
F5' P1 F2' 89.6(5) . . ?
F1 P1 F2' 96.9(11) . . ?
F6 P1 F2' 77.7(11) . . ?
F3 P1 F2' 83.5(10) . . ?
F2 P1 F2' 14.5(11) . . ?
F1' P1 F2' 88.4(5) . . ?
F8' P2 F11' 90.6(6) . . ?
F8' P2 F12 139.2(7) . . ?
F11' P2 F12 127.3(7) . . ?
F8' P2 F8 49.1(7) . . ?
F11' P2 F8 118.5(7) . . ?
F12 P2 F8 94.2(5) . . ?
F8' P2 F7' 91.7(7) . . ?
F11' P2 F7' 93.0(7) . . ?
F12 P2 F7' 73.8(8) . . ?
F8 P2 F7' 53.4(8) . . ?
F8' P2 F12' 91.2(6) . . ?
F11' P2 F12' 178.0(8) . . ?
F12 P2 F12' 51.2(6) . . ?
F8 P2 F12' 63.4(7) . . ?
F7' P2 F12' 87.7(7) . . ?
F8' P2 F9' 93.9(7) . . ?
F11' P2 F9' 88.3(7) . . ?
F12 P2 F9' 101.0(7) . . ?
F8 P2 F9' 130.5(8) . . ?
F7' P2 F9' 174.2(8) . . ?
F12' P2 F9' 90.9(7) . . ?
F8' P2 F10' 177.7(8) . . ?
F11' P2 F10' 90.5(6) . . ?
F12 P2 F10' 40.6(6) . . ?
F8 P2 F10' 131.8(7) . . ?
F7' P2 F10' 90.3(7) . . ?
F12' P2 F10' 87.7(6) . . ?
F9' P2 F10' 84.0(6) . . ?
F8' P2 F9 75.0(7) . . ?
F11' P2 F9 123.9(8) . . ?
F12 P2 F9 91.9(4) . . ?
F8 P2 F9 92.2(4) . . ?
F7' P2 F9 140.1(8) . . ?
F12' P2 F9 56.0(7) . . ?
F9' P2 F9 41.0(6) . . ?
F10' P2 F9 102.7(6) . . ?
F8' P2 F10 127.5(8) . . ?
F11' P2 F10 58.4(7) . . ?
F12 P2 F10 89.5(5) . . ?
F8 P2 F10 176.2(5) . . ?
F7' P2 F10 127.5(8) . . ?
F12' P2 F10 119.8(7) . . ?
F9' P2 F10 49.0(7) . . ?
F10' P2 F10 51.6(6) . . ?
F9 P2 F10 88.3(4) . . ?
F8' P2 F7 104.4(7) . . ?
F11' P2 F7 52.4(7) . . ?
F12 P2 F7 90.8(4) . . ?
F8 P2 F7 90.1(4) . . ?
F7' P2 F7 43.2(6) . . ?
F12' P2 F7 127.7(7) . . ?
F9' P2 F7 135.8(7) . . ?
F10' P2 F7 77.9(6) . . ?
F9 P2 F7 176.3(5) . . ?
F10 P2 F7 89.2(4) . . ?
F8' P2 F11 43.6(7) . . ?
F11' P2 F11 50.8(6) . . ?
F12 P2 F11 177.0(5) . . ?
F8 P2 F11 88.8(4) . . ?
F7' P2 F11 108.1(7) . . ?
F12' P2 F11 130.7(7) . . ?
F9' P2 F11 77.0(7) . . ?
F10' P2 F11 136.6(7) . . ?
F9 P2 F11 88.0(4) . . ?
F10 P2 F11 87.5(4) . . ?
F7 P2 F11 89.2(4) . . ?
F7' F7 F11' 122.7(11) . . ?
F7' F7 P2 66.6(7) . . ?
F11' F7 P2 60.9(6) . . ?
F7 F7' F8 120.7(12) . . ?
F7 F7' P2 70.2(7) . . ?
F8 F7' P2 63.0(6) . . ?
F8' F8 F7' 111.2(10) . . ?
F8' F8 P2 63.9(6) . . ?
F7' F8 P2 63.6(6) . . ?
F8' F8 F12' 97.5(11) . . ?
F7' F8 F12' 90.8(9) . . ?
P2 F8 F12' 58.9(5) . . ?
F11 F8' F8 130.2(12) . . ?
F11 F8' P2 72.6(7) . . ?
F8 F8' P2 67.0(6) . . ?
F9' F9 F12' 119.6(11) . . ?
F9' F9 P2 69.3(7) . . ?
F12' F9 P2 61.7(5) . . ?
F9 F9' F10 131.5(11) . . ?
F9 F9' P2 69.7(7) . . ?
F10 F9' P2 66.0(6) . . ?
F9' F10 F10' 103.2(10) . . ?
F9' F10 F11' 99.0(10) . . ?
F10' F10 F11' 98.7(10) . . ?
F9' F10 P2 65.0(6) . . ?
F10' F10 P2 63.7(6) . . ?
F11' F10 P2 58.6(5) . . ?
F12 F10' F10 126.5(12) . . ?
F12 F10' P2 67.6(7) . . ?
F10 F10' P2 64.7(5) . . ?
F8' F11 F11' 118.7(10) . . ?
F8' F11 P2 63.9(6) . . ?
F11' F11 P2 61.4(6) . . ?
F11 F11' F7 111.3(10) . . ?
F11 F11' F10 100.9(11) . . ?
F7 F11' F10 101.0(9) . . ?
F11 F11' P2 67.8(6) . . ?
F7 F11' P2 66.6(6) . . ?
F10 F11' P2 63.0(6) . . ?
F10' F12 F12' 128.2(12) . . ?
F10' F12 P2 71.9(7) . . ?
F12' F12 P2 65.8(6) . . ?
F12 F12' F9 104.9(9) . . ?
F12 F12' P2 63.0(5) . . ?
F9 F12' P2 62.4(6) . . ?
F12 F12' F8 98.1(10) . . ?
F9 F12' F8 92.5(8) . . ?
P2 F12' F8 57.7(5) . . ?

loop_
_geom_bond_atom_site_label_1
_geom_bond_atom_site_label_2
_geom_bond_distance
_geom_bond_site_symmetry_2
_geom_bond_publ_flag
Fe1 N1 1.962(4) . y
Fe1 N21 1.969(4) . y
Fe1 N44 1.971(4) . y
Fe1 N4 1.973(4) . y
Fe1 N41 1.976(4) . y
Fe1 N24 1.997(4) . y
N1 C17 1.336(6) . ?
N1 C2 1.361(6) . ?
C2 C14 1.394(7) . ?
C2 C3 1.443(7) . ?
C3 N4 1.357(6) . ?
C3 C8 1.408(7) . ?
N4 C5 1.340(6) . ?
C5 C6 1.388(7) . ?
C6 C7 1.363(8) . ?
C7 C8 1.395(8) . ?
C8 C9 1.436(8) . ?
C9 N10 1.339(7) . ?
C9 C13 1.417(8) . ?
N10 S11 1.624(6) . y
S11 N12 1.634(6) . y
N12 C13 1.337(7) . ?
C13 C14 1.458(8) . ?
C14 C15 1.384(8) . ?
C15 C16 1.375(8) . ?
C16 C17 1.380(7) . ?
N21 C37 1.350(6) . ?
N21 C22 1.366(6) . ?
C22 C34 1.392(7) . ?
C22 C23 1.453(6) . ?
C23 N24 1.356(6) . ?
C23 C28 1.402(6) . ?
N24 C25 1.337(6) . ?
C25 C26 1.378(7) . ?
C26 C27 1.363(7) . ?
C27 C28 1.404(7) . ?
C28 C29 1.449(7) . ?
C29 N30 1.348(6) . ?
C29 C33 1.424(7) . ?
N30 S31 1.617(5) . y
S31 N32 1.623(5) . y
N32 C33 1.328(6) . ?
C33 C34 1.450(7) . ?
C34 C35 1.392(7) . ?
C35 C36 1.384(7) . ?
C36 C37 1.368(7) . ?
N41 C57 1.345(6) . ?
N41 C42 1.364(6) . ?
C42 C54 1.394(6) . ?
C42 C43 1.443(6) . ?
C43 N44 1.360(6) . ?
C43 C48 1.397(6) . ?
N44 C45 1.351(6) . ?
C45 C46 1.382(7) . ?
C46 C47 1.363(7) . ?
C47 C48 1.397(7) . ?
C48 C49 1.441(7) . ?
C49 N50 1.332(6) . ?
C49 C53 1.439(7) . ?
N50 S51 1.626(4) . y
S51 N52 1.618(5) . y
N52 C53 1.325(6) . ?
C53 C54 1.453(7) . ?
C54 C55 1.392(7) . ?
C55 C56 1.364(7) . ?
C56 C57 1.389(7) . ?
S1S O1S 1.475(5) . ?
S1S C2S 1.758(8) . ?
S1S C1S 1.793(7) . ?
S2S O2S 1.493(4) . ?
S2S C3S 1.725(8) . ?
S2S C4S 1.730(9) . ?
P1 F3' 1.557(10) . ?
P1 F4' 1.558(10) . ?
P1 F6' 1.561(10) . ?
P1 F4 1.566(12) . ?
P1 F5 1.569(11) . ?
P1 F5' 1.569(8) . ?
P1 F1 1.571(12) . ?
P1 F6 1.573(10) . ?
P1 F3 1.576(11) . ?
P1 F2 1.580(11) . ?
P1 F1' 1.581(9) . ?
P1 F2' 1.589(10) . ?
P2 F8' 1.496(10) . ?
P2 F11' 1.507(10) . ?
P2 F12 1.518(7) . ?
P2 F8 1.535(7) . ?
P2 F7' 1.544(11) . ?
P2 F12' 1.555(10) . ?
P2 F9' 1.560(11) . ?
P2 F10' 1.561(10) . ?
P2 F9 1.565(6) . ?
P2 F10 1.573(7) . ?
P2 F7 1.583(6) . ?
P2 F11 1.590(6) . ?
F7 F7' 1.153(15) . ?
F7 F11' 1.366(18) . ?
F7' F8 1.383(19) . ?
F8 F8' 1.260(16) . ?
F8 F12' 1.622(16) . ?
F8' F11 1.148(17) . ?
F9 F9' 1.095(16) . ?
F9 F12' 1.464(19) . ?
F9' F10 1.300(19) . ?
F10 F10' 1.365(14) . ?
F10 F11' 1.504(16) . ?
F10' F12 1.068(16) . ?
F11 F11' 1.331(14) . ?
F12 F12' 1.328(14) . ?
